data_7225509
loop_
_publ_author_name
'Harisha, Mysore Bhyrappa'
'Nagaraj, Muthupandi'
'Muthusubramanian, Shanmugam'
'Bhuvanesh, Nattamai'

_publ_section_title
;
 Base free regioselective synthesis of \a-triazolylazine derivatives
;
_journal_name_full 'RSC Adv.'
_journal_paper_doi 10.1039/C6RA10452E
_journal_year 2016
_chemical_formula_moiety 'C13 H9 Cl N4'
_chemical_formula_sum 'C13 H9 Cl N4'
_chemical_formula_weight 256.69
_chemical_name_systematic
;
 ?
;
_space_group_crystal_system monoclinic
_space_group_IT_number 14
_space_group_name_Hall '-P 2yn'
_space_group_name_H-M_alt 'P 1 21/n 1'
_symmetry_space_group_name_Hall '-P 2yn'
_symmetry_space_group_name_H-M 'P 1 21/n 1'
_atom_sites_solution_hydrogens geom
_audit_creation_date 2015-11-24
_audit_creation_method
;
Olex2 1.2-beta
(compiled 2015.11.10 svn.r3248 for OlexSys, GUI svn.r5133)
;
_audit_update_record
;
2016-04-22 deposited with the CCDC.
2016-06-07 downloaded from the CCDC.
;
_cell_angle_alpha 90
_cell_angle_beta 93.543(2)
_cell_angle_gamma 90
_cell_formula_units_Z 4
_cell_length_a 5.1789(3)
_cell_length_b 9.8168(4)
_cell_length_c 22.5328(10)
_cell_measurement_reflns_used 9966
_cell_measurement_temperature 110.15
_cell_measurement_theta_max 61.253
_cell_measurement_theta_min 3.930
_cell_volume 1143.38(10)
_computing_cell_refinement 'SAINT v8.34A (Bruker, 2013)'
_computing_data_reduction 'SAINT v8.34A (Bruker, 2013)'
_computing_molecular_graphics 'Olex2 (Dolomanov et al., 2009)'
_computing_publication_material 'Olex2 (Dolomanov et al., 2009)'
_computing_structure_refinement 'XL (Sheldrick, 2008)'
_diffrn_ambient_temperature 110.15
_diffrn_measured_fraction_theta_full 0.809
_diffrn_measured_fraction_theta_max 0.955
_diffrn_measurement_device_type 'Bruker APEX-II CCD'
_diffrn_measurement_method '\f and \w scans'
_diffrn_radiation_type CuK\a
_diffrn_radiation_wavelength 1.54178
_diffrn_reflns_av_R_equivalents 0.0399
_diffrn_reflns_av_unetI/netI 0.0245
_diffrn_reflns_Laue_measured_fraction_full 0.809
_diffrn_reflns_Laue_measured_fraction_max 0.955
_diffrn_reflns_limit_h_max 5
_diffrn_reflns_limit_h_min -5
_diffrn_reflns_limit_k_max 11
_diffrn_reflns_limit_k_min -11
_diffrn_reflns_limit_l_max 25
_diffrn_reflns_limit_l_min -25
_diffrn_reflns_number 17151
_diffrn_reflns_point_group_measured_fraction_full 0.809
_diffrn_reflns_point_group_measured_fraction_max 0.955
_diffrn_reflns_theta_full 67.679
_diffrn_reflns_theta_max 61.256
_diffrn_reflns_theta_min 3.931
_diffrn_standards_number 0
_exptl_absorpt_coefficient_mu 2.836
_exptl_absorpt_correction_T_max 0.7520
_exptl_absorpt_correction_T_min 0.3470
_exptl_absorpt_correction_type multi-scan
_exptl_absorpt_process_details
;
SADABS-2014/3 (Bruker,2014/3) was used for absorption correction.
wR2(int) was 0.1552 before and 0.0601 after correction.
The Ratio of minimum to maximum transmission is 0.4614.
The \l/2 correction factor is Not present.
;
_exptl_crystal_colour colourless
_exptl_crystal_colour_primary colourless
_exptl_crystal_density_diffrn 1.491
_exptl_crystal_description block
_exptl_crystal_F_000 528
_exptl_crystal_size_max 0.57
_exptl_crystal_size_mid 0.32
_exptl_crystal_size_min 0.18
_refine_diff_density_max 0.237
_refine_diff_density_min -0.265
_refine_diff_density_rms 0.047
_refine_ls_extinction_method none
_refine_ls_goodness_of_fit_ref 1.096
_refine_ls_hydrogen_treatment constr
_refine_ls_matrix_type full
_refine_ls_number_parameters 163
_refine_ls_number_reflns 1671
_refine_ls_number_restraints 0
_refine_ls_restrained_S_all 1.096
_refine_ls_R_factor_all 0.0356
_refine_ls_R_factor_gt 0.0349
_refine_ls_shift/su_max 0.001
_refine_ls_shift/su_mean 0.000
_refine_ls_structure_factor_coef Fsqd
_refine_ls_weighting_details 'w=1/[\s^2^(Fo^2^)+(0.0329P)^2^+1.0115P] where P=(Fo^2^+2Fc^2^)/3'
_refine_ls_weighting_scheme calc
_refine_ls_wR_factor_gt 0.0863
_refine_ls_wR_factor_ref 0.0867
_reflns_Friedel_coverage 0.000
_reflns_number_gt 1636
_reflns_number_total 1671
_reflns_threshold_expression 'I > 2\s(I)'
_cod_data_source_file c6ra10452e2.cif
_cod_data_source_block hdp5
_cod_database_code 7225509
_shelxl_version_number 2014-3
_shelx_space_group_comment
;
The symmetry employed for this shelxl refinement is uniquely defined
by the following loop, which should always be used as a source of
symmetry information in preference to the above space-group names.
They are only intended as comments.
;
_shelx_estimated_absorpt_t_max 0.629
_shelx_estimated_absorpt_t_min 0.295
_olex2_refinement_description
;
1. Fixed Uiso
 At 1.2 times of:
  All C(H) groups
2.a Aromatic/amide H refined with riding coordinates:
 C7(H7), C13(H13), C9(H9), C10(H10), C4(H4), C2(H2), C3(H3), C12(H12), C11(H11)
;
_olex2_submission_special_instructions 'No special instructions were received'

loop_
_space_group_symop_operation_xyz
'x, y, z'
'-x+1/2, y+1/2, -z+1/2'
'-x, -y, -z'
'x-1/2, -y-1/2, z-1/2'

loop_
_atom_site_label
_atom_site_type_symbol
_atom_site_fract_x
_atom_site_fract_y
_atom_site_fract_z
_atom_site_U_iso_or_equiv
_atom_site_adp_type
_atom_site_occupancy
_atom_site_site_symmetry_order
_atom_site_calc_flag
_atom_site_refinement_flags_posn
Cl1 Cl -0.29654(9) 0.52300(5) 0.58529(2) 0.02663(19) Uani 1 1 d .
N1 N 0.0817(3) 0.69760(16) 0.59026(7) 0.0213(4) Uani 1 1 d .
N2 N 0.4281(3) 0.84578(16) 0.60648(7) 0.0204(4) Uani 1 1 d .
N4 N 0.7525(4) 0.97295(16) 0.63224(8) 0.0258(4) Uani 1 1 d .
N3 N 0.5742(4) 0.95244(17) 0.58970(7) 0.0265(4) Uani 1 1 d .
C8 C 0.9010(4) 0.87712(19) 0.73008(9) 0.0215(4) Uani 1 1 d .
C6 C 0.7234(4) 0.88001(19) 0.67683(8) 0.0210(4) Uani 1 1 d .
C5 C 0.2227(4) 0.79550(19) 0.56746(9) 0.0210(4) Uani 1 1 d .
C7 C 0.5155(4) 0.79841(19) 0.66042(8) 0.0217(4) Uani 1 1 d .
H7 H 0.4480 0.7250 0.6821 0.026 Uiso 1 1 calc R
C13 C 0.8750(4) 0.7791(2) 0.77440(9) 0.0248(5) Uani 1 1 d .
H13 H 0.7391 0.7142 0.7703 0.030 Uiso 1 1 calc R
C1 C -0.1101(4) 0.65022(19) 0.55480(9) 0.0222(5) Uani 1 1 d .
C9 C 1.1015(4) 0.9718(2) 0.73724(9) 0.0236(5) Uani 1 1 d .
H9 H 1.1207 1.0394 0.7077 0.028 Uiso 1 1 calc R
C10 C 1.2726(4) 0.9685(2) 0.78690(9) 0.0254(5) Uani 1 1 d .
H10 H 1.4091 1.0331 0.7911 0.031 Uiso 1 1 calc R
C4 C 0.1826(4) 0.8490(2) 0.51075(9) 0.0256(5) Uani 1 1 d .
H4 H 0.2906 0.9186 0.4967 0.031 Uiso 1 1 calc R
C2 C -0.1740(4) 0.6945(2) 0.49750(9) 0.0253(5) Uani 1 1 d .
H2 H -0.3159 0.6568 0.4743 0.030 Uiso 1 1 calc R
C3 C -0.0212(4) 0.7965(2) 0.47553(9) 0.0280(5) Uani 1 1 d .
H3 H -0.0567 0.8301 0.4363 0.034 Uiso 1 1 calc R
C12 C 1.0457(4) 0.7758(2) 0.82416(9) 0.0272(5) Uani 1 1 d .
H12 H 1.0266 0.7088 0.8540 0.033 Uiso 1 1 calc R
C11 C 1.2450(4) 0.8707(2) 0.83056(9) 0.0265(5) Uani 1 1 d .
H11 H 1.3620 0.8686 0.8647 0.032 Uiso 1 1 calc R

loop_
_atom_site_aniso_label
_atom_site_aniso_U_11
_atom_site_aniso_U_22
_atom_site_aniso_U_33
_atom_site_aniso_U_23
_atom_site_aniso_U_13
_atom_site_aniso_U_12
Cl1 0.0269(3) 0.0172(3) 0.0353(3) 0.00109(19) -0.0018(2) -0.00451(19)
N1 0.0246(10) 0.0140(8) 0.0252(9) -0.0015(6) 0.0012(7) 0.0021(7)
N2 0.0227(10) 0.0145(8) 0.0238(9) -0.0004(6) 0.0001(7) -0.0015(6)
N4 0.0304(11) 0.0180(9) 0.0286(9) -0.0004(7) -0.0010(7) -0.0031(7)
N3 0.0338(11) 0.0176(9) 0.0277(9) 0.0020(7) -0.0010(7) -0.0059(7)
C8 0.0232(12) 0.0145(10) 0.0270(10) -0.0050(8) 0.0034(8) 0.0017(8)
C6 0.0267(12) 0.0127(9) 0.0239(10) -0.0027(8) 0.0041(8) 0.0015(8)
C5 0.0242(12) 0.0134(9) 0.0255(10) -0.0027(8) 0.0027(8) 0.0007(8)
C7 0.0273(12) 0.0154(9) 0.0224(10) -0.0003(8) 0.0024(8) -0.0005(8)
C13 0.0286(13) 0.0149(10) 0.0309(11) -0.0022(8) 0.0008(8) -0.0021(8)
C1 0.0243(12) 0.0143(9) 0.0280(11) -0.0021(8) 0.0021(8) 0.0001(8)
C9 0.0288(12) 0.0156(10) 0.0267(10) -0.0028(8) 0.0036(8) 0.0009(8)
C10 0.0245(12) 0.0199(11) 0.0317(11) -0.0081(8) 0.0005(8) -0.0032(8)
C4 0.0330(13) 0.0198(10) 0.0238(10) -0.0001(8) 0.0011(8) 0.0000(9)
C2 0.0259(12) 0.0200(11) 0.0294(11) -0.0033(8) -0.0035(8) -0.0003(8)
C3 0.0370(13) 0.0234(11) 0.0230(10) -0.0001(8) -0.0029(9) 0.0021(9)
C12 0.0347(13) 0.0183(10) 0.0284(11) 0.0006(8) 0.0000(9) 0.0017(9)
C11 0.0298(13) 0.0218(11) 0.0273(11) -0.0047(8) -0.0015(8) 0.0026(9)

loop_
_atom_type_symbol
_atom_type_description
_atom_type_scat_dispersion_real
_atom_type_scat_dispersion_imag
_atom_type_scat_source
C C 0.0181 0.0091 'International Tables Vol C Tables 4.2.6.8 and 6.1.1.4'
H H 0.0000 0.0000 'International Tables Vol C Tables 4.2.6.8 and 6.1.1.4'
Cl Cl 0.3639 0.7018 'International Tables Vol C Tables 4.2.6.8 and 6.1.1.4'
N N 0.0311 0.0180 'International Tables Vol C Tables 4.2.6.8 and 6.1.1.4'

loop_
_geom_angle_atom_site_label_1
_geom_angle_atom_site_label_2
_geom_angle_atom_site_label_3
_geom_angle
C1 N1 C5 115.56(17)
N3 N2 C5 120.14(16)
C7 N2 N3 110.73(16)
C7 N2 C5 129.07(17)
N3 N4 C6 109.30(17)
N4 N3 N2 107.17(15)
C13 C8 C6 120.95(19)
C9 C8 C6 120.42(18)
C9 C8 C13 118.63(19)
N4 C6 C8 121.36(18)
N4 C6 C7 108.06(17)
C7 C6 C8 130.56(18)
N1 C5 N2 114.75(17)
N1 C5 C4 125.17(19)
C4 C5 N2 120.08(18)
N2 C7 C6 104.73(17)
N2 C7 H7 127.6
C6 C7 H7 127.6
C8 C13 H13 119.7
C12 C13 C8 120.6(2)
C12 C13 H13 119.7
N1 C1 Cl1 115.33(15)
N1 C1 C2 125.60(19)
C2 C1 Cl1 119.07(16)
C8 C9 H9 119.6
C10 C9 C8 120.82(19)
C10 C9 H9 119.6
C9 C10 H10 120.0
C9 C10 C11 120.0(2)
C11 C10 H10 120.0
C5 C4 H4 121.5
C3 C4 C5 117.03(19)
C3 C4 H4 121.5
C1 C2 H2 121.6
C1 C2 C3 116.82(19)
C3 C2 H2 121.6
C4 C3 C2 119.82(19)
C4 C3 H3 120.1
C2 C3 H3 120.1
C13 C12 H12 120.0
C13 C12 C11 120.1(2)
C11 C12 H12 120.0
C10 C11 C12 119.8(2)
C10 C11 H11 120.1
C12 C11 H11 120.1

loop_
_geom_bond_atom_site_label_1
_geom_bond_atom_site_label_2
_geom_bond_distance
Cl1 C1 1.745(2)
N1 C5 1.329(3)
N1 C1 1.320(3)
N2 N3 1.359(2)
N2 C5 1.426(3)
N2 C7 1.353(3)
N4 N3 1.305(2)
N4 C6 1.372(3)
C8 C6 1.466(3)
C8 C13 1.399(3)
C8 C9 1.396(3)
C6 C7 1.374(3)
C5 C4 1.385(3)
C7 H7 0.9500
C13 H13 0.9500
C13 C12 1.384(3)
C1 C2 1.383(3)
C9 H9 0.9500
C9 C10 1.384(3)
C10 H10 0.9500
C10 C11 1.388(3)
C4 H4 0.9500
C4 C3 1.381(3)
C2 H2 0.9500
C2 C3 1.386(3)
C3 H3 0.9500
C12 H12 0.9500
C12 C11 1.391(3)
C11 H11 0.9500

loop_
_geom_torsion_atom_site_label_1
_geom_torsion_atom_site_label_2
_geom_torsion_atom_site_label_3
_geom_torsion_atom_site_label_4
_geom_torsion
Cl1 C1 C2 C3 179.48(16)
N1 C5 C4 C3 0.4(3)
N1 C1 C2 C3 0.6(3)
N2 C5 C4 C3 -179.40(18)
N4 C6 C7 N2 0.0(2)
N3 N2 C5 N1 -175.38(17)
N3 N2 C5 C4 4.5(3)
N3 N2 C7 C6 -0.1(2)
N3 N4 C6 C8 178.75(17)
N3 N4 C6 C7 0.0(2)
C8 C6 C7 N2 -178.57(19)
C8 C13 C12 C11 0.1(3)
C8 C9 C10 C11 -0.5(3)
C6 N4 N3 N2 0.0(2)
C6 C8 C13 C12 179.09(19)
C6 C8 C9 C10 -178.92(18)
C5 N1 C1 Cl1 -179.34(14)
C5 N1 C1 C2 -0.5(3)
C5 N2 N3 N4 -177.33(17)
C5 N2 C7 C6 177.03(18)
C5 C4 C3 C2 -0.2(3)
C7 N2 N3 N4 0.1(2)
C7 N2 C5 N1 7.8(3)
C7 N2 C5 C4 -172.38(19)
C13 C8 C6 N4 -177.85(18)
C13 C8 C6 C7 0.6(3)
C13 C8 C9 C10 0.5(3)
C13 C12 C11 C10 -0.1(3)
C1 N1 C5 N2 179.74(16)
C1 N1 C5 C4 -0.1(3)
C1 C2 C3 C4 -0.3(3)
C9 C8 C6 N4 1.5(3)
C9 C8 C6 C7 180.0(2)
C9 C8 C13 C12 -0.3(3)
C9 C10 C11 C12 0.3(3)
